data_2243818
loop_
_publ_author_name
'Eder, Felix'
'Weil, Matthias'

_publ_section_title
;
 Crystal structure of Zn~2~(HTeO~3~)(AsO~4~)
;
_journal_coeditor_code PK2657
_journal_issue 5
_journal_name_full 'Acta Crystallographica Section E'
_journal_page_first 555
_journal_page_last 558
_journal_paper_doi 10.1107/S2056989021004333
_journal_volume 77
_journal_year 2021
_chemical_formula_iupac 'Zn2 (H Te O3) (As O4)'
_chemical_formula_sum 'As H O7 Te Zn2'
_chemical_formula_weight 446.27
_chemical_name_systematic
;
Dizinc(II) hydroxidodioxidotellurate(IV) oxidoarsenate(V)
;
_space_group_crystal_system monoclinic
_space_group_IT_number 8
_space_group_name_Hall 'C -2y'
_space_group_name_H-M_alt 'C 1 m 1'
_atom_sites_solution_hydrogens difmap
_audit_creation_method SHELXL-2016/6
_cell_angle_alpha 90
_cell_angle_beta 101.196(5)
_cell_angle_gamma 90
_cell_formula_units_Z 2
_cell_length_a 6.9040(12)
_cell_length_b 7.7212(13)
_cell_length_c 5.7260(10)
_cell_measurement_reflns_used 5391
_cell_measurement_temperature 100(2)
_cell_measurement_theta_max 40.5805
_cell_measurement_theta_min 3.627
_cell_volume 299.43(9)
_computing_cell_refinement
;
SAINT (Bruker, 2016)
;
_computing_data_collection
;
APEX3 (Bruker, 2016)
;
_computing_data_reduction
;
SAINT (Bruker, 2016)
;
_computing_molecular_graphics
;
ATOMS for Windows (Dowty, 2006)
;
_computing_publication_material
;
publCIF (Westrip, 2010)
;
_computing_structure_refinement
;
SHELXL (Sheldrick, 2015b)
;
_computing_structure_solution
;
SHELXT (Sheldrick, 2015a)
;
_diffrn_ambient_temperature 100(2)
_diffrn_measured_fraction_theta_full 1.000
_diffrn_measured_fraction_theta_max 0.988
_diffrn_measurement_device_type 'Bruker APEXII CCD'
_diffrn_measurement_method '\w- and \f-scans'
_diffrn_radiation_type MoK\a
_diffrn_radiation_wavelength 0.71073
_diffrn_reflns_av_R_equivalents 0.0440
_diffrn_reflns_av_unetI/netI 0.0428
_diffrn_reflns_limit_h_max 12
_diffrn_reflns_limit_h_min -12
_diffrn_reflns_limit_k_max 14
_diffrn_reflns_limit_k_min -14
_diffrn_reflns_limit_l_max 10
_diffrn_reflns_limit_l_min -10
_diffrn_reflns_number 8261
_diffrn_reflns_theta_full 25.242
_diffrn_reflns_theta_max 40.592
_diffrn_reflns_theta_min 3.627
_exptl_absorpt_coefficient_mu 18.254
_exptl_absorpt_correction_T_max 0.7479
_exptl_absorpt_correction_T_min 0.5378
_exptl_absorpt_correction_type multi-scan
_exptl_absorpt_process_details
;
(<i>SADABS</i>; Krause <i>et al.</i>,  2015)
;
_exptl_crystal_colour colourless
_exptl_crystal_density_diffrn 4.950
_exptl_crystal_description block
_exptl_crystal_F_000 404
_exptl_crystal_size_max 0.06
_exptl_crystal_size_mid 0.04
_exptl_crystal_size_min 0.03
_refine_diff_density_max 1.791
_refine_diff_density_min -1.165
_refine_ls_abs_structure_details
;
 Refined as an inversion twin
;
_refine_ls_abs_structure_Flack 0.032(12)
_refine_ls_extinction_coef 0.0043(5)
_refine_ls_extinction_expression Fc^*^=kFc[1+0.001xFc^2^\l^3^/sin(2\q)]^-1/4^
_refine_ls_extinction_method
;
SHELXL (Sheldrick, 2015b)
;
_refine_ls_goodness_of_fit_ref 0.921
_refine_ls_hydrogen_treatment refall
_refine_ls_matrix_type full
_refine_ls_number_parameters 63
_refine_ls_number_reflns 1986
_refine_ls_number_restraints 2
_refine_ls_restrained_S_all 0.921
_refine_ls_R_factor_all 0.0206
_refine_ls_R_factor_gt 0.0192
_refine_ls_shift/su_max 0.000
_refine_ls_shift/su_mean 0.000
_refine_ls_structure_factor_coef Fsqd
_refine_ls_weighting_details 'w=1/[\s^2^(Fo^2^)] where P=(Fo^2^+2Fc^2^)/3'
_refine_ls_weighting_scheme calc
_refine_ls_wR_factor_gt 0.0396
_refine_ls_wR_factor_ref 0.0399
_reflns_number_gt 1918
_reflns_number_total 1986
_reflns_threshold_expression 'I > 2\s(I)'
_cod_data_source_file pk2657sup1.cif
_cod_data_source_block I
_cod_original_sg_symbol_H-M 'C m'
_cod_database_code 2243818
_shelx_space_group_comment
;
The symmetry employed for this shelxl refinement is uniquely defined
by the following loop, which should always be used as a source of
symmetry information in preference to the above space-group names.
They are only intended as comments.
;

loop_
_space_group_symop_operation_xyz
'x, y, z'
'x, -y, z'
'x+1/2, y+1/2, z'
'x+1/2, -y+1/2, z'

loop_
_atom_site_type_symbol
_atom_site_label
_atom_site_fract_x
_atom_site_fract_y
_atom_site_fract_z
_atom_site_U_iso_or_equiv
_atom_site_adp_type
_atom_site_calc_flag
_atom_site_occupancy
_atom_site_disorder_assembly
_atom_site_disorder_group
Te Te1 0.70945(3) 0.000000 0.81776(3) 0.00418(6) Uani d 1 . .
As As1 0.24451(6) 0.000000 0.51174(7) 0.00440(9) Uani d 1 . .
Zn Zn1 0.46889(7) 0.23359(4) 0.17917(8) 0.00521(7) Uani d 1 . .
O O1 0.1089(4) 0.1808(3) 0.4941(4) 0.0081(4) Uani d 1 . .
O O2 0.1998(4) 0.3177(3) 0.0329(4) 0.0062(4) Uani d 1 . .
O O3 -0.0007(6) 0.000000 0.0002(6) 0.0087(6) Uani d 1 . .
O O4 0.3941(5) 0.000000 0.3064(6) 0.0063(5) Uani d 1 . .
O O5 0.3968(5) 0.000000 0.7868(6) 0.0065(5) Uani d 1 . .
H H1 0.114(13) 0.000000 -0.064(14) 0.015(19) Uiso d 1 . .

loop_
_atom_site_aniso_label
_atom_site_aniso_U_11
_atom_site_aniso_U_22
_atom_site_aniso_U_33
_atom_site_aniso_U_12
_atom_site_aniso_U_13
_atom_site_aniso_U_23
Te1 0.00465(12) 0.00392(11) 0.00381(11) 0.000 0.00040(8) 0.000
As1 0.0040(2) 0.0047(2) 0.00427(18) 0.000 0.00031(16) 0.000
Zn1 0.00389(15) 0.00549(13) 0.00595(15) 0.00021(15) 0.00023(11) 0.00043(13)
O1 0.0090(10) 0.0078(10) 0.0068(9) 0.0039(8) -0.0006(8) -0.0004(7)
O2 0.0061(9) 0.0058(9) 0.0068(9) 0.0000(8) 0.0015(7) 0.0021(7)
O3 0.0055(14) 0.0116(14) 0.0085(13) 0.000 0.0001(11) 0.000
O4 0.0067(14) 0.0064(13) 0.0062(12) 0.000 0.0025(11) 0.000
O5 0.0049(13) 0.0103(14) 0.0041(11) 0.000 0.0001(10) 0.000

loop_
_atom_type_symbol
_atom_type_description
_atom_type_scat_dispersion_real
_atom_type_scat_dispersion_imag
_atom_type_scat_source
H H 0.0000 0.0000 'International Tables Vol C Tables 4.2.6.8 and 6.1.1.4'
As As 0.0499 2.0058 'International Tables Vol C Tables 4.2.6.8 and 6.1.1.4'
O O 0.0106 0.0060 'International Tables Vol C Tables 4.2.6.8 and 6.1.1.4'
Te Te -0.5308 1.6751 'International Tables Vol C Tables 4.2.6.8 and 6.1.1.4'
Zn Zn 0.2839 1.4301 'International Tables Vol C Tables 4.2.6.8 and 6.1.1.4'

loop_
_geom_angle_atom_site_label_1
_geom_angle_atom_site_label_2
_geom_angle_atom_site_label_3
_geom_angle_site_symmetry_1
_geom_angle_site_symmetry_3
_geom_angle
_geom_angle_publ_flag
O2 Te1 O2 4_556 3_546 96.96(14) ?
O2 Te1 O3 4_556 1_656 79.82(10) ?
O2 Te1 O3 3_546 1_656 79.82(10) ?
O2 Te1 O5 4_556 . 83.70(10) ?
O2 Te1 O5 3_546 . 83.70(10) ?
O3 Te1 O5 1_656 . 155.01(13) ?
O1 As1 O1 2 . 113.14(19) ?
O1 As1 O4 2 . 111.36(10) ?
O1 As1 O4 . . 111.36(10) ?
O1 As1 O5 2 . 106.93(11) ?
O1 As1 O5 . . 106.93(11) ?
O4 As1 O5 . . 106.69(17) ?
O2 Zn1 O1 4 4 99.25(11) ?
O2 Zn1 O2 4 . 130.47(12) ?
O1 Zn1 O2 4 . 121.53(11) ?
O2 Zn1 O4 4 . 104.71(11) ?
O1 Zn1 O4 4 . 94.69(11) ?
O2 Zn1 O4 . . 99.06(12) ?
O2 Zn1 O3 4 3 80.87(12) ?
O1 Zn1 O3 4 3 92.08(11) ?
O2 Zn1 O3 . 3 71.53(12) ?
O4 Zn1 O3 . 3 170.38(14) ?
As1 O1 Zn1 . 4_455 120.01(13) ?
Te1 O2 Zn1 3_454 4_455 124.12(13) ?
Te1 O2 Zn1 3_454 . 111.74(13) ?
Zn1 O2 Zn1 4_455 . 121.25(11) ?
Te1 O3 Zn1 1_454 4_455 93.51(11) ?
Te1 O3 Zn1 1_454 3_445 93.51(11) ?
Zn1 O3 Zn1 4_455 3_445 124.36(16) ?
Te1 O3 H1 1_454 . 128(5) ?
Zn1 O3 H1 4_455 . 109.1(18) ?
Zn1 O3 H1 3_445 . 109.1(18) ?
As1 O4 Zn1 . . 118.20(8) ?
As1 O4 Zn1 . 2 118.20(8) ?
Zn1 O4 Zn1 . 2 123.38(16) ?
As1 O5 Te1 . . 120.43(18) ?

loop_
_geom_bond_atom_site_label_1
_geom_bond_atom_site_label_2
_geom_bond_site_symmetry_2
_geom_bond_distance
_geom_bond_publ_flag
Te1 O2 4_556 1.880(2) y
Te1 O2 3_546 1.880(2) y
Te1 O3 1_656 2.070(4) y
Te1 O5 . 2.131(4) y
As1 O1 2 1.673(2) y
As1 O1 . 1.673(2) y
As1 O4 . 1.709(3) y
As1 O5 . 1.716(3) y
Zn1 O2 4 1.979(3) y
Zn1 O1 4 1.987(3) y
Zn1 O2 . 1.993(3) y
Zn1 O4 . 2.0486(16) y
Zn1 O3 3 2.3259(18) y
O3 H1 . 0.94(9) no

loop_
_geom_hbond_atom_site_label_D
_geom_hbond_atom_site_label_H
_geom_hbond_atom_site_label_A
_geom_hbond_site_symmetry_A
_geom_hbond_distance_DH
_geom_hbond_distance_HA
_geom_hbond_distance_DA
_geom_hbond_angle_DHA
_geom_hbond_publ_flag
O3 H1 O5 1_554 0.94(9) 2.28(9) 3.213(5) 179(7) yes

_cod_database_fobs_code 2243818
